data_1570798
loop_
_publ_author_name
'Hansen, Colin'
'Docherty, Scott R.'
'Cao, Weicheng'
'Yakimov, Alexander V.'
'Cop&#xe9;ret, Christophe'

_publ_section_title
;
 <sup>109</sup>Ag NMR chemical shift as a descriptor for Br&#xf8;nsted
 acidity from molecules to materials.
;
_journal_issue 8
_journal_name_full 'Chemical science'
_journal_page_first 3028
_journal_page_last 3032
_journal_paper_doi 10.1039/d3sc04067d
_journal_volume 15
_journal_year 2024
_chemical_formula_moiety 'C33 H53 Ag N2 O4 Si'
_chemical_formula_sum 'C33 H53 Ag N2 O4 Si'
_chemical_formula_weight 677.73
_chemical_name_common (SIMes)AgOTBOS
_chemical_name_systematic (SIMes)Ag(OSi(OtBu)3)
_chemical_properties_physical Air-sensitive,Moisture-sensitive,Heat-sensitive,Light-sensitive,Photo-sensitive
_space_group_crystal_system monoclinic
_space_group_IT_number 14
_space_group_name_Hall '-P 2yn'
_space_group_name_H-M_alt 'P 1 21/n 1'
_atom_sites_solution_hydrogens geom
_atom_sites_solution_primary dual
_audit_block_doi 10.5517/ccdc.csd.cc2fs03c
_audit_creation_date 2023-04-19
_audit_creation_method
;
Olex2 1.5
(compiled 2023.03.06 svn.rbb2c1857 for OlexSys, GUI svn.r6748)
;
_audit_update_record
;
2023-04-19 deposited with the CCDC.	2024-01-17 downloaded from the CCDC.
;
_cell_angle_alpha 90
_cell_angle_beta 104.487(2)
_cell_angle_gamma 90
_cell_formula_units_Z 4
_cell_length_a 11.1099(2)
_cell_length_b 16.5691(2)
_cell_length_c 19.2966(3)
_cell_measurement_reflns_used 57122
_cell_measurement_temperature 100.00(10)
_cell_measurement_theta_max 79.9880
_cell_measurement_theta_min 2.2960
_cell_volume 3439.20(10)
_computing_cell_refinement 'CrysAlisPro 1.171.41.121a (Rigaku OD, 2021)'
_computing_data_collection 'CrysAlisPro 1.171.41.121a (Rigaku OD, 2021)'
_computing_data_reduction 'CrysAlisPro 1.171.41.121a (Rigaku OD, 2021)'
_computing_molecular_graphics 'Olex2 1.5 (Dolomanov et al., 2009)'
_computing_publication_material 'Olex2 1.5 (Dolomanov et al., 2009)'
_computing_structure_refinement 'SHELXL 2018/3 (Sheldrick, 2015)'
_computing_structure_solution 'SHELXT 2018/2 (Sheldrick, 2018)'
_diffrn_ambient_environment N~2~
_diffrn_ambient_temperature 100.00(10)
_diffrn_detector 'Hybrid Pixel Array Detector'
_diffrn_detector_area_resol_mean 10.0000
_diffrn_detector_type HyPix
_diffrn_measured_fraction_theta_full 1.000
_diffrn_measured_fraction_theta_max 0.990
_diffrn_measurement_details
;
List of Runs (angles in degrees, time in seconds):

  # Type    Start    End  Width  t~exp~   \w     \q     \k     \f   Frames
#--------------------------------------------------------------------------
  1  \w   -114.00 -66.00   0.50    0.18    --  -49.52-140.00 -49.00   96
  2  \w   -120.00 -95.00   0.50    0.18    --  -49.52-131.00 124.00   50
  3  \w    -83.00 -58.00   0.50    0.18    --  -49.52 140.00  10.00   50
  4  \w    -73.00 -47.00   0.50    0.18    --  -49.52 131.00-163.00   52
  5  \w     58.00  98.00   0.50    0.18    --   49.52-131.00 124.00   80
  6  \w     45.00 100.00   0.50    0.18    --   49.52-140.00 -49.00  110
  7  \w   -140.00-115.00   0.50    0.73    --  -90.00-131.00 124.00   50
  8  \w   -134.00-109.00   0.50    0.73    --  -90.00-140.00 -49.00   50
  9  \w    -79.00 -54.00   0.50    0.73    --  -90.00 131.00-163.00   50
 10  \w    105.00 130.00   0.50    0.73    --  111.50 140.00  10.00   50
 11  \w    129.00 155.00   0.50    0.73    --  111.50 131.00-163.00   52
 12  \w     77.00 116.00   0.50    0.73    --  111.50-131.00 124.00   78
 13  \w     95.00 123.00   0.50    0.73    --  111.50-140.00 -49.00   56
 14  \w    -25.00  24.00   0.50    0.18    --  -49.52  19.00  90.00   98
 15  \w   -121.00 -77.00   0.50    0.18    --  -49.52-125.00-180.00   88
 16  \w    -21.00  20.00   0.50    0.18    --  -49.52  19.00 120.00   82
 17  \w    -24.00   1.00   0.50    0.18    --  -49.52  19.00  60.00   50
 18  \w   -121.00 -73.00   0.50    0.18    --  -49.52-125.00  60.00   96
 19  \w    -27.00   8.00   0.50    0.18    --  -49.52  19.00-180.00   70
 20  \w     53.00 108.00   0.50    0.18    --   49.52  77.00 -90.00  110
 21  \w    -22.00  26.00   0.50    0.18    --   49.52 -19.00 -90.00   96
 22  \w     -5.00  23.00   0.50    0.18    --   49.52 -19.00  90.00   56
 23  \w    130.00 176.00   0.50    0.73    --  111.50  30.00-150.00   92
 24  \w     91.00 132.00   0.50    0.73    --  111.50 -88.00  34.20   82
 25  \w     41.00  77.00   0.50    0.73    --  111.50 -88.00  34.20   72
 26  \w     69.00 104.00   0.50    0.73    --  111.50-125.00 -90.00   70
 27  \w     42.00  71.00   0.50    0.73    --  111.50 -61.00-150.00   58
 28  \w     41.00  70.00   0.50    0.73    --  111.50 -61.00-180.00   58
 29  \w     42.00  69.00   0.50    0.73    --  111.50 -61.00 150.00   54
 30  \w    104.00 130.00   0.50    0.73    --  111.50  15.00  60.00   52
 31  \w     44.00  70.00   0.50    0.73    --  111.50 -61.00  30.00   52
 32  \w     91.00 178.00   0.50    0.73    --  111.50  77.00  90.00  174
 33  \w     42.00 104.00   0.50    0.73    --  111.50 -95.00-180.00  124
 34  \w     43.00 105.00   0.50    0.73    --  111.50 -95.00   0.00  124
 35  \w    140.00 177.00   0.50    0.73    --  111.50 125.00-150.00   74
 36  \w     45.00  92.00   0.50    0.73    --  111.50 -77.00 120.00   94
 37  \w     50.00  77.00   0.50    0.73    --  111.50 -77.00  30.00   54
 38  \w     43.00 106.00   0.50    0.73    --  111.50 -99.00 -28.58  126
 39  \w    108.00 167.00   0.50    0.73    --  111.50  45.00 -60.00  118
 40  \w    142.00 169.00   0.50    0.73    --  111.50  61.00-120.00   54
 41  \w     97.00 122.00   0.50    0.73    --  111.50-138.00-171.65   50
 42  \w    105.00 133.00   0.50    0.73    --  111.50  30.00-120.00   56
 43  \w     96.00 133.00   0.50    0.73    --  111.50  77.00-120.00   74
 44  \w    113.00 178.00   0.50    0.73    --  111.50  45.00  60.00  130
 45  \w     61.00 111.00   0.50    0.73    --  111.50-125.00 -60.00  100
 46  \w     54.00  98.00   0.50    0.73    --  111.50 -77.00-120.00   88
 47  \w     97.00 135.00   0.50    0.73    --  111.50  61.00-180.00   76
 48  \w    104.00 132.00   0.50    0.73    --  111.50  30.00  60.00   56
 49  \w     64.00 109.00   0.50    0.73    --  111.50-125.00 -30.00   90
 50  \w     41.00  91.00   0.50    0.73    --  111.50 -77.00-180.00  100
 51  \w     49.00  75.00   0.50    0.73    --  111.50 -95.00 -60.00   52
 52  \w     42.00  91.00   0.50    0.73    --  111.50 -77.00 150.00   98
 53  \w     41.00  66.00   0.50    0.73    --  111.50 -61.00  60.00   50
 54  \w     46.00  71.00   0.50    0.73    --  111.50 -77.00-150.00   50
 55  \w     43.00  68.00   0.50    0.73    --  111.50 -77.00 -60.00   50
 56  \w     78.00 103.00   0.50    0.73    --  111.50 -77.00 -60.00   50
 57  \w     51.00  77.00   0.50    0.73    --  111.50 -77.00   0.00   52
 58  \w     83.00 108.00   0.50    0.73    --  111.50-125.00-120.00   50
 59  \w    105.00 145.00   0.50    0.73    --  111.50  15.00-180.00   80
 60  \w    138.00 166.00   0.50    0.73    --  111.50  15.00 -30.00   56
 61  \w    101.00 149.00   0.50    0.73    --  111.50 125.00  30.00   96
 62  \w    104.00 144.00   0.50    0.73    --  111.50  30.00   0.00   80
 63  \w     73.00 105.00   0.50    0.73    --  111.50 -95.00 -90.00   64
 64  \w     47.00  73.00   0.50    0.73    --  111.50 -95.00  30.00   52
 65  \w    120.00 164.00   0.50    0.73    --  111.50  30.00-180.00   88
 66  \w    120.00 157.00   0.50    0.73    --  111.50  30.00 -90.00   74
 67  \w    122.00 170.00   0.50    0.73    --  111.50  30.00 150.00   96
 68  \w     89.00 125.00   0.50    0.73    --  111.50 -87.00 -82.90   72
 69  \w     97.00 133.00   0.50    0.73    --  111.50  61.00 -60.00   72
 70  \w     98.00 125.00   0.50    0.73    --  111.50 125.00  90.00   54
 71  \w    141.00 166.00   0.50    0.73    --  111.50 125.00  90.00   50
 72  \w    103.00 129.00   0.50    0.73    --  111.50 125.00 120.00   52
 73  \w    131.00 156.00   0.50    0.73    --  111.50 125.00 150.00   50
 74  \w    111.00 148.00   0.50    0.73    --  111.50  30.00 -60.00   74
 75  \w    142.00 177.00   0.50    0.73    --  111.50  77.00-120.00   70
 76  \w    144.00 173.00   0.50    0.73    --  111.50  77.00 -90.00   58
 77  \w    153.00 178.00   0.50    0.73    --  111.50  77.00 -30.00   50
 78  \w     63.00  88.00   0.50    0.73    --  111.50 -86.00  94.78   50
 79  \w    108.00 134.00   0.50    0.73    --  111.50 -86.00  94.78   52
 80  \w    104.00 135.00   0.50    0.73    --  111.50  30.00 120.00   62
;
_diffrn_measurement_device 'four-circle diffractometer'
_diffrn_measurement_device_type 'XtaLAB Synergy, Dualflex, HyPix'
_diffrn_measurement_method '\w scans'
_diffrn_orient_matrix_type 'CrysAlisPro convention (1999,Acta A55,543-557)'
_diffrn_orient_matrix_UB_11 -0.0334751000
_diffrn_orient_matrix_UB_12 0.0875498000
_diffrn_orient_matrix_UB_13 -0.0243165000
_diffrn_orient_matrix_UB_21 -0.1027143000
_diffrn_orient_matrix_UB_22 -0.0313039000
_diffrn_orient_matrix_UB_23 -0.0635193000
_diffrn_orient_matrix_UB_31 -0.0941128000
_diffrn_orient_matrix_UB_32 0.0030659000
_diffrn_orient_matrix_UB_33 0.0465081000
_diffrn_radiation_monochromator mirror
_diffrn_radiation_probe x-ray
_diffrn_radiation_type 'Cu K\a'
_diffrn_radiation_wavelength 1.54184
_diffrn_reflns_av_R_equivalents 0.0353
_diffrn_reflns_av_unetI/netI 0.0168
_diffrn_reflns_Laue_measured_fraction_full 1.000
_diffrn_reflns_Laue_measured_fraction_max 0.990
_diffrn_reflns_limit_h_max 13
_diffrn_reflns_limit_h_min -14
_diffrn_reflns_limit_k_max 21
_diffrn_reflns_limit_k_min -21
_diffrn_reflns_limit_l_max 24
_diffrn_reflns_limit_l_min -24
_diffrn_reflns_number 71442
_diffrn_reflns_point_group_measured_fraction_full 1.000
_diffrn_reflns_point_group_measured_fraction_max 0.990
_diffrn_reflns_theta_full 67.684
_diffrn_reflns_theta_max 80.795
_diffrn_reflns_theta_min 3.565
_diffrn_source 'micro-focus sealed X-ray tube'
_diffrn_source_type 'PhotonJet (Cu) X-ray Source'
_exptl_absorpt_coefficient_mu 5.319
_exptl_absorpt_correction_T_max 1.00000
_exptl_absorpt_correction_T_min 0.57824
_exptl_absorpt_correction_type multi-scan
_exptl_absorpt_process_details
;
CrysAlisPro 1.171.41.121a (Rigaku Oxford Diffraction, 2021)
Empirical absorption correction using spherical harmonics,
implemented in SCALE3 ABSPACK scaling algorithm.
;
_exptl_crystal_colour 'clear light colourless'
_exptl_crystal_colour_lustre clear
_exptl_crystal_colour_modifier light
_exptl_crystal_colour_primary colourless
_exptl_crystal_density_diffrn 1.309
_exptl_crystal_description block
_exptl_crystal_F_000 1432
_exptl_crystal_preparation 'Prepared from SIMesAgCl and NaTBOS'
_exptl_crystal_recrystallization_method 'Crystallized from cold Toluene'
_exptl_crystal_size_max 0.2
_exptl_crystal_size_mid 0.2
_exptl_crystal_size_min 0.2
_refine_diff_density_max 0.879
_refine_diff_density_min -0.646
_refine_diff_density_rms 0.082
_refine_ls_extinction_coef 0.00050(5)
_refine_ls_extinction_expression Fc^*^=kFc[1+0.001xFc^2^\l^3^/sin(2\q)]^-1/4^
_refine_ls_extinction_method 'SHELXL-2018/3 (Sheldrick 2018)'
_refine_ls_goodness_of_fit_ref 1.129
_refine_ls_hydrogen_treatment constr
_refine_ls_matrix_type full
_refine_ls_number_parameters 386
_refine_ls_number_reflns 7488
_refine_ls_number_restraints 0
_refine_ls_restrained_S_all 1.129
_refine_ls_R_factor_all 0.0300
_refine_ls_R_factor_gt 0.0298
_refine_ls_shift/su_max 0.002
_refine_ls_shift/su_mean 0.000
_refine_ls_structure_factor_coef Fsqd
_refine_ls_weighting_details 'w=1/[\s^2^(Fo^2^)+(0.0476P)^2^+2.8877P] where P=(Fo^2^+2Fc^2^)/3'
_refine_ls_weighting_scheme calc
_refine_ls_wR_factor_gt 0.0850
_refine_ls_wR_factor_ref 0.0852
_reflns_Friedel_coverage 0.000
_reflns_number_gt 7428
_reflns_number_total 7488
_reflns_threshold_expression 'I > 2\s(I)'
_cod_data_source_file d3sc04067d2.cif
_cod_data_source_block exp_1203_auto
_cod_depositor_comments 'Adding full bibliography for 1570794--1570800.cif.'
_cod_database_code 1570798
_shelx_shelxl_version_number 2018/3
_chemical_oxdiff_formula 'Ag N C H O Si'
_shelx_space_group_comment
;
The symmetry employed for this shelxl refinement is uniquely defined
by the following loop, which should always be used as a source of
symmetry information in preference to the above space-group names.
They are only intended as comments.
;
_shelx_estimated_absorpt_t_max 0.416
_shelx_estimated_absorpt_t_min 0.416
_olex2_refinement_description
;
1. Fixed Uiso
 At 1.2 times of:
  All C(H) groups, All C(H,H) groups
 At 1.5 times of:
  All C(H,H,H) groups
2.a Secondary CH2 refined with riding coordinates:
 C2(H2a,H2b), C3(H3a,H3b)
2.b Aromatic/amide H refined with riding coordinates:
 C18(H18), C20(H20), C27(H27), C29(H29)
2.c Idealised Me refined as rotating group:
 C15(H15a,H15b,H15c), C7(H7a,H7b,H7c), C11(H11a,H11b,H11c), C23(H23a,H23b,
 H23c), C22(H22a,H22b,H22c), C24(H24a,H24b,H24c), C9(H9a,H9b,H9c), C13(H13a,
 H13b,H13c), C5(H5a,H5b,H5c), C10(H10a,H10b,H10c), C6(H6a,H6b,H6c), C14(H14a,
 H14b,H14c), C32(H32a,H32b,H32c), C33(H33a,H33b,H33c), C31(H31a,H31b,H31c)
;
_olex2_exptl_crystal_mounting_method 'XRD oil and Kapton'
_olex2_submission_original_sample_id CH122
_olex2_submission_special_instructions 'No special instructions were received'
_oxdiff_exptl_absorpt_empirical_details
;
Empirical correction (ABSPACK) includes:
- Absorption correction using spherical harmonics
- Frame scaling
;
_oxdiff_exptl_absorpt_empirical_full_max 1.788
_oxdiff_exptl_absorpt_empirical_full_min 0.680

loop_
_space_group_symop_operation_xyz
'x, y, z'
'-x+1/2, y+1/2, -z+1/2'
'-x, -y, -z'
'x-1/2, -y-1/2, z-1/2'

loop_
_atom_site_label
_atom_site_type_symbol
_atom_site_fract_x
_atom_site_fract_y
_atom_site_fract_z
_atom_site_U_iso_or_equiv
_atom_site_adp_type
_atom_site_occupancy
_atom_site_site_symmetry_order
_atom_site_calc_flag
_atom_site_refinement_flags_posn
_atom_site_refinement_flags_adp
_atom_site_refinement_flags_occupancy
_atom_site_disorder_assembly
_atom_site_disorder_group
Ag1 Ag 0.55526(2) 0.72052(2) 0.41913(2) 0.01631(7) Uani 1 1 d . . . . .
Si1 Si 0.86770(5) 0.72705(3) 0.42861(3) 0.01579(11) Uani 1 1 d . . . . .
O4 O 0.88985(13) 0.65473(8) 0.37458(7) 0.0199(3) Uani 1 1 d . . . . .
O3 O 0.99210(13) 0.72320(8) 0.49597(8) 0.0183(3) Uani 1 1 d . . . . .
O1 O 0.74302(14) 0.72265(8) 0.45334(8) 0.0217(3) Uani 1 1 d . . . . .
O2 O 0.88718(13) 0.80931(8) 0.38477(7) 0.0204(3) Uani 1 1 d . . . . .
N2 N 0.28866(16) 0.78006(10) 0.37325(11) 0.0223(4) Uani 1 1 d . . . . .
N1 N 0.29808(15) 0.65060(10) 0.36215(10) 0.0232(4) Uani 1 1 d . . . . .
C1 C 0.36535(19) 0.71692(11) 0.38280(12) 0.0191(4) Uani 1 1 d . . . . .
C8 C 0.85830(19) 0.89110(12) 0.39890(11) 0.0212(4) Uani 1 1 d . . . . .
C2 C 0.16362(19) 0.66698(14) 0.33558(15) 0.0333(5) Uani 1 1 d . . . . .
H2A H 0.115328 0.639628 0.365451 0.040 Uiso 1 1 calc R U . . .
H2B H 0.132383 0.649344 0.285261 0.040 Uiso 1 1 calc R U . . .
C15 C 0.7257(2) 0.55699(13) 0.34205(13) 0.0282(4) Uani 1 1 d . . . . .
H15A H 0.679425 0.582595 0.373222 0.042 Uiso 1 1 calc R U . . .
H15B H 0.781842 0.516042 0.369188 0.042 Uiso 1 1 calc R U . . .
H15C H 0.667231 0.531398 0.301471 0.042 Uiso 1 1 calc R U . . .
C7 C 1.1429(2) 0.68767(14) 0.60144(11) 0.0266(4) Uani 1 1 d . . . . .
H7A H 1.188550 0.657099 0.572733 0.040 Uiso 1 1 calc R U . . .
H7B H 1.156821 0.663198 0.649019 0.040 Uiso 1 1 calc R U . . .
H7C H 1.172479 0.743617 0.606179 0.040 Uiso 1 1 calc R U . . .
C4 C 1.00452(19) 0.68625(12) 0.56470(10) 0.0202(4) Uani 1 1 d . . . . .
C21 C 0.36547(18) 0.90664(12) 0.33519(11) 0.0213(4) Uani 1 1 d . . . . .
C12 C 0.80074(18) 0.62030(13) 0.31466(11) 0.0224(4) Uani 1 1 d . . . . .
C3 C 0.1569(2) 0.75856(14) 0.34211(15) 0.0320(5) Uani 1 1 d . . . . .
H3A H 0.124601 0.784185 0.294753 0.038 Uiso 1 1 calc R U . . .
H3B H 0.103938 0.774380 0.374208 0.038 Uiso 1 1 calc R U . . .
C26 C 0.38228(18) 0.53866(12) 0.30729(11) 0.0204(4) Uani 1 1 d . . . . .
C25 C 0.34338(18) 0.56955(12) 0.36551(11) 0.0216(4) Uani 1 1 d . . . . .
C11 C 0.8955(2) 0.90890(12) 0.47884(11) 0.0249(4) Uani 1 1 d . . . . .
H11A H 0.844970 0.876071 0.503074 0.037 Uiso 1 1 calc R U . . .
H11B H 0.881781 0.966221 0.486811 0.037 Uiso 1 1 calc R U . . .
H11C H 0.983544 0.895873 0.498095 0.037 Uiso 1 1 calc R U . . .
C19 C 0.37723(19) 1.02624(12) 0.40918(12) 0.0232(4) Uani 1 1 d . . . . .
C18 C 0.33861(19) 0.98043(12) 0.46003(11) 0.0229(4) Uani 1 1 d . . . . .
H18 H 0.331080 1.005636 0.502965 0.028 Uiso 1 1 calc R U . . .
C16 C 0.32412(17) 0.86297(11) 0.38667(11) 0.0194(4) Uani 1 1 d . . . . .
C20 C 0.39143(19) 0.98819(13) 0.34757(12) 0.0242(4) Uani 1 1 d . . . . .
H20 H 0.419602 1.018691 0.313018 0.029 Uiso 1 1 calc R U . . .
C27 C 0.41960(19) 0.45806(12) 0.31030(11) 0.0232(4) Uani 1 1 d . . . . .
H27 H 0.446306 0.435845 0.271274 0.028 Uiso 1 1 calc R U . . .
C23 C 0.2694(2) 0.85025(14) 0.50550(12) 0.0285(4) Uani 1 1 d . . . . .
H23A H 0.274709 0.883553 0.548131 0.043 Uiso 1 1 calc R U . . .
H23B H 0.323199 0.802905 0.518345 0.043 Uiso 1 1 calc R U . . .
H23C H 0.183258 0.832629 0.486305 0.043 Uiso 1 1 calc R U . . .
C22 C 0.3824(2) 0.86697(15) 0.26793(12) 0.0292(4) Uani 1 1 d . . . . .
H22A H 0.454105 0.830517 0.279986 0.044 Uiso 1 1 calc R U . . .
H22B H 0.396635 0.908458 0.234658 0.044 Uiso 1 1 calc R U . . .
H22C H 0.307552 0.836153 0.245438 0.044 Uiso 1 1 calc R U . . .
C24 C 0.3993(2) 1.11550(13) 0.42039(14) 0.0323(5) Uani 1 1 d . . . . .
H24A H 0.319715 1.144142 0.406784 0.049 Uiso 1 1 calc R U . . .
H24B H 0.453526 1.134482 0.390767 0.049 Uiso 1 1 calc R U . . .
H24C H 0.439139 1.125957 0.470914 0.049 Uiso 1 1 calc R U . . .
C9 C 0.7194(2) 0.90505(13) 0.36823(12) 0.0261(4) Uani 1 1 d . . . . .
H9A H 0.696891 0.891399 0.317196 0.039 Uiso 1 1 calc R U . . .
H9B H 0.699677 0.961858 0.374301 0.039 Uiso 1 1 calc R U . . .
H9C H 0.672281 0.870837 0.393514 0.039 Uiso 1 1 calc R U . . .
C17 C 0.31068(18) 0.89881(12) 0.44985(11) 0.0219(4) Uani 1 1 d . . . . .
C13 C 0.7173(2) 0.68520(15) 0.27142(11) 0.0291(5) Uani 1 1 d . . . . .
H13A H 0.768782 0.726308 0.256248 0.044 Uiso 1 1 calc R U . . .
H13B H 0.667834 0.710350 0.301069 0.044 Uiso 1 1 calc R U . . .
H13C H 0.661680 0.660662 0.229148 0.044 Uiso 1 1 calc R U . . .
C5 C 0.9565(2) 0.59977(14) 0.55574(13) 0.0320(5) Uani 1 1 d . . . . .
H5A H 0.867662 0.599966 0.531637 0.048 Uiso 1 1 calc R U . . .
H5B H 0.968900 0.574452 0.602903 0.048 Uiso 1 1 calc R U . . .
H5C H 1.001973 0.569286 0.526930 0.048 Uiso 1 1 calc R U . . .
C10 C 0.9336(2) 0.94358(14) 0.36001(13) 0.0303(5) Uani 1 1 d . . . . .
H10A H 1.022501 0.933593 0.379924 0.045 Uiso 1 1 calc R U . . .
H10B H 0.915409 1.000608 0.366246 0.045 Uiso 1 1 calc R U . . .
H10C H 0.911244 0.930205 0.308917 0.045 Uiso 1 1 calc R U . . .
C28 C 0.4188(2) 0.40944(12) 0.36875(12) 0.0261(4) Uani 1 1 d . . . . .
C6 C 0.9332(2) 0.73598(15) 0.60799(12) 0.0281(4) Uani 1 1 d . . . . .
H6A H 0.963171 0.791821 0.611544 0.042 Uiso 1 1 calc R U . . .
H6B H 0.946297 0.712985 0.656094 0.042 Uiso 1 1 calc R U . . .
H6C H 0.844273 0.735025 0.584082 0.042 Uiso 1 1 calc R U . . .
C14 C 0.8759(2) 0.58023(17) 0.26798(13) 0.0353(5) Uani 1 1 d . . . . .
H14A H 0.819706 0.550843 0.228889 0.053 Uiso 1 1 calc R U . . .
H14B H 0.935724 0.542484 0.297017 0.053 Uiso 1 1 calc R U . . .
H14C H 0.920603 0.621619 0.248044 0.053 Uiso 1 1 calc R U . . .
C30 C 0.3409(2) 0.52225(13) 0.42468(12) 0.0251(4) Uani 1 1 d . . . . .
C29 C 0.3790(2) 0.44198(13) 0.42554(12) 0.0287(5) Uani 1 1 d . . . . .
H29 H 0.377700 0.409007 0.465625 0.034 Uiso 1 1 calc R U . . .
C32 C 0.3856(2) 0.59084(13) 0.24397(12) 0.0274(4) Uani 1 1 d . . . . .
H32A H 0.305818 0.618778 0.227347 0.041 Uiso 1 1 calc R U . . .
H32B H 0.400635 0.557040 0.205308 0.041 Uiso 1 1 calc R U . . .
H32C H 0.452467 0.630672 0.258004 0.041 Uiso 1 1 calc R U . . .
C33 C 0.4587(3) 0.32190(14) 0.37082(15) 0.0387(6) Uani 1 1 d . . . . .
H33A H 0.479185 0.302592 0.420391 0.058 Uiso 1 1 calc R U . . .
H33B H 0.531998 0.317112 0.351475 0.058 Uiso 1 1 calc R U . . .
H33C H 0.390817 0.289352 0.341920 0.058 Uiso 1 1 calc R U . . .
C31 C 0.2965(3) 0.55651(16) 0.48632(14) 0.0363(5) Uani 1 1 d . . . . .
H31A H 0.205591 0.560676 0.472684 0.054 Uiso 1 1 calc R U . . .
H31B H 0.332615 0.610217 0.498376 0.054 Uiso 1 1 calc R U . . .
H31C H 0.322308 0.520913 0.527954 0.054 Uiso 1 1 calc R U . . .

loop_
_atom_site_aniso_label
_atom_site_aniso_U_11
_atom_site_aniso_U_22
_atom_site_aniso_U_33
_atom_site_aniso_U_23
_atom_site_aniso_U_13
_atom_site_aniso_U_12
Ag1 0.01320(9) 0.01455(9) 0.02170(9) -0.00049(4) 0.00535(6) -0.00053(4)
Si1 0.0140(2) 0.0160(2) 0.0174(2) -0.00075(16) 0.00387(19) -0.00063(16)
O4 0.0183(6) 0.0199(7) 0.0198(6) -0.0049(5) 0.0020(5) -0.0011(5)
O3 0.0166(7) 0.0214(7) 0.0171(6) -0.0003(5) 0.0047(5) -0.0013(5)
O1 0.0138(7) 0.0254(8) 0.0268(8) -0.0002(5) 0.0065(6) -0.0010(5)
O2 0.0233(7) 0.0178(7) 0.0212(6) 0.0007(5) 0.0074(5) 0.0016(5)
N2 0.0129(8) 0.0177(9) 0.0352(10) -0.0036(6) 0.0040(7) 0.0011(6)
N1 0.0139(7) 0.0174(8) 0.0387(10) -0.0055(7) 0.0075(7) -0.0014(6)
C1 0.0139(9) 0.0181(9) 0.0265(10) -0.0020(7) 0.0075(8) -0.0011(6)
C8 0.0227(9) 0.0173(9) 0.0250(9) 0.0033(7) 0.0084(8) 0.0017(7)
C2 0.0130(9) 0.0244(11) 0.0601(15) -0.0118(10) 0.0047(9) -0.0018(8)
C15 0.0256(10) 0.0226(10) 0.0371(11) -0.0053(8) 0.0093(9) -0.0049(8)
C7 0.0265(10) 0.0301(11) 0.0215(9) -0.0012(8) 0.0028(8) 0.0025(8)
C4 0.0226(9) 0.0197(9) 0.0184(8) 0.0019(7) 0.0052(7) 0.0011(7)
C21 0.0162(8) 0.0229(10) 0.0246(9) -0.0001(7) 0.0048(7) 0.0036(7)
C12 0.0190(9) 0.0268(10) 0.0204(9) -0.0079(8) 0.0029(7) -0.0061(8)
C3 0.0148(10) 0.0214(10) 0.0570(15) -0.0056(10) 0.0040(9) -0.0004(8)
C26 0.0166(8) 0.0181(9) 0.0270(9) -0.0017(7) 0.0062(7) -0.0026(7)
C25 0.0161(8) 0.0172(9) 0.0324(10) -0.0036(8) 0.0077(7) -0.0018(7)
C11 0.0270(10) 0.0188(9) 0.0289(10) -0.0029(8) 0.0072(8) 0.0010(8)
C19 0.0201(9) 0.0158(9) 0.0318(10) -0.0008(8) 0.0025(8) 0.0017(7)
C18 0.0221(9) 0.0208(9) 0.0256(9) -0.0026(7) 0.0054(8) 0.0045(7)
C16 0.0150(8) 0.0149(8) 0.0286(10) -0.0016(7) 0.0060(7) 0.0012(7)
C20 0.0206(9) 0.0226(10) 0.0298(10) 0.0051(8) 0.0071(8) 0.0008(8)
C27 0.0217(9) 0.0197(9) 0.0291(10) -0.0051(8) 0.0078(8) -0.0005(7)
C23 0.0289(11) 0.0294(11) 0.0307(11) 0.0027(9) 0.0138(9) 0.0013(9)
C22 0.0289(11) 0.0344(12) 0.0258(10) -0.0031(9) 0.0097(8) 0.0025(9)
C24 0.0313(11) 0.0155(10) 0.0468(13) -0.0003(9) 0.0033(10) -0.0002(8)
C9 0.0244(10) 0.0217(10) 0.0320(11) 0.0056(8) 0.0067(8) 0.0026(8)
C17 0.0180(9) 0.0216(9) 0.0266(10) 0.0009(7) 0.0066(7) 0.0020(7)
C13 0.0244(10) 0.0373(12) 0.0226(10) 0.0009(9) 0.0005(8) -0.0035(9)
C5 0.0352(12) 0.0229(11) 0.0353(12) 0.0037(9) 0.0040(9) -0.0042(9)
C10 0.0321(11) 0.0240(10) 0.0381(12) 0.0086(9) 0.0151(9) -0.0001(9)
C28 0.0281(10) 0.0152(9) 0.0337(11) -0.0023(8) 0.0055(8) -0.0008(8)
C6 0.0311(11) 0.0343(11) 0.0218(10) 0.0027(8) 0.0122(9) 0.0050(9)
C14 0.0248(11) 0.0492(14) 0.0321(11) -0.0212(10) 0.0077(9) -0.0091(10)
C30 0.0266(10) 0.0218(10) 0.0293(10) -0.0055(8) 0.0114(8) -0.0051(8)
C29 0.0359(12) 0.0215(10) 0.0292(11) 0.0016(8) 0.0090(9) -0.0044(9)
C32 0.0273(10) 0.0257(10) 0.0297(10) 0.0032(8) 0.0084(8) -0.0018(8)
C33 0.0497(15) 0.0170(10) 0.0448(14) -0.0012(9) 0.0031(11) 0.0055(10)
C31 0.0448(14) 0.0348(13) 0.0363(12) -0.0093(10) 0.0235(11) -0.0101(10)

loop_
_atom_type_symbol
_atom_type_description
_atom_type_scat_dispersion_real
_atom_type_scat_dispersion_imag
_atom_type_scat_source
C C 0.0181 0.0091 'International Tables Vol C Tables 4.2.6.8 and 6.1.1.4'
H H 0.0000 0.0000 'International Tables Vol C Tables 4.2.6.8 and 6.1.1.4'
Ag Ag 0.1306 4.2820 'International Tables Vol C Tables 4.2.6.8 and 6.1.1.4'
N N 0.0311 0.0180 'International Tables Vol C Tables 4.2.6.8 and 6.1.1.4'
O O 0.0492 0.0322 'International Tables Vol C Tables 4.2.6.8 and 6.1.1.4'
Si Si 0.2541 0.3302 'International Tables Vol C Tables 4.2.6.8 and 6.1.1.4'

loop_
_citation_id
_citation_doi
_citation_year
1 10.26434/chemrxiv-2023-cxlm1-v2 2023

loop_
_geom_angle_atom_site_label_1
_geom_angle_atom_site_label_2
_geom_angle_atom_site_label_3
_geom_angle
_geom_angle_site_symmetry_1
_geom_angle_site_symmetry_3
_geom_angle_publ_flag
O1 Ag1 C1 178.85(7) . . ?
O4 Si1 O2 102.55(7) . . ?
O3 Si1 O4 104.07(7) . . ?
O3 Si1 O2 104.22(7) . . ?
O1 Si1 O4 116.11(8) . . ?
O1 Si1 O3 112.80(8) . . ?
O1 Si1 O2 115.62(8) . . ?
C12 O4 Si1 127.99(12) . . ?
C4 O3 Si1 127.89(13) . . ?
Si1 O1 Ag1 144.51(10) . . ?
C8 O2 Si1 128.30(12) . . ?
C1 N2 C3 113.60(17) . . ?
C1 N2 C16 126.13(17) . . ?
C16 N2 C3 120.18(16) . . ?
C1 N1 C2 113.26(17) . . ?
C1 N1 C25 126.59(17) . . ?
C25 N1 C2 120.12(16) . . ?
N2 C1 Ag1 126.29(14) . . ?
N2 C1 N1 108.34(18) . . ?
N1 C1 Ag1 125.33(14) . . ?
O2 C8 C11 111.03(16) . . ?
O2 C8 C9 108.78(16) . . ?
O2 C8 C10 105.56(16) . . ?
C11 C8 C9 110.80(17) . . ?
C11 C8 C10 110.15(18) . . ?
C9 C8 C10 110.39(17) . . ?
N1 C2 H2A 111.2 . . ?
N1 C2 H2B 111.2 . . ?
N1 C2 C3 102.72(16) . . ?
H2A C2 H2B 109.1 . . ?
C3 C2 H2A 111.2 . . ?
C3 C2 H2B 111.2 . . ?
H15A C15 H15B 109.5 . . ?
H15A C15 H15C 109.5 . . ?
H15B C15 H15C 109.5 . . ?
C12 C15 H15A 109.5 . . ?
C12 C15 H15B 109.5 . . ?
C12 C15 H15C 109.5 . . ?
H7A C7 H7B 109.5 . . ?
H7A C7 H7C 109.5 . . ?
H7B C7 H7C 109.5 . . ?
C4 C7 H7A 109.5 . . ?
C4 C7 H7B 109.5 . . ?
C4 C7 H7C 109.5 . . ?
O3 C4 C7 106.00(16) . . ?
O3 C4 C5 110.26(16) . . ?
O3 C4 C6 109.38(16) . . ?
C7 C4 C6 109.78(17) . . ?
C5 C4 C7 110.57(17) . . ?
C5 C4 C6 110.74(18) . . ?
C16 C21 C22 121.37(19) . . ?
C20 C21 C16 118.20(19) . . ?
C20 C21 C22 120.43(19) . . ?
O4 C12 C15 108.81(17) . . ?
O4 C12 C13 111.23(17) . . ?
O4 C12 C14 106.19(16) . . ?
C15 C12 C13 111.52(18) . . ?
C15 C12 C14 109.58(19) . . ?
C13 C12 C14 109.36(19) . . ?
N2 C3 C2 102.04(16) . . ?
N2 C3 H3A 111.4 . . ?
N2 C3 H3B 111.4 . . ?
C2 C3 H3A 111.4 . . ?
C2 C3 H3B 111.4 . . ?
H3A C3 H3B 109.2 . . ?
C25 C26 C32 121.17(18) . . ?
C27 C26 C25 117.74(19) . . ?
C27 C26 C32 121.09(19) . . ?
C26 C25 N1 118.92(19) . . ?
C30 C25 N1 119.17(18) . . ?
C30 C25 C26 121.80(19) . . ?
C8 C11 H11A 109.5 . . ?
C8 C11 H11B 109.5 . . ?
C8 C11 H11C 109.5 . . ?
H11A C11 H11B 109.5 . . ?
H11A C11 H11C 109.5 . . ?
H11B C11 H11C 109.5 . . ?
C18 C19 C24 120.2(2) . . ?
C20 C19 C18 118.51(19) . . ?
C20 C19 C24 121.3(2) . . ?
C19 C18 H18 119.0 . . ?
C17 C18 C19 121.90(19) . . ?
C17 C18 H18 119.0 . . ?
C21 C16 N2 119.48(18) . . ?
C21 C16 C17 121.77(18) . . ?
C17 C16 N2 118.68(18) . . ?
C21 C20 H20 119.2 . . ?
C19 C20 C21 121.69(19) . . ?
C19 C20 H20 119.2 . . ?
C26 C27 H27 119.1 . . ?
C28 C27 C26 121.81(19) . . ?
C28 C27 H27 119.1 . . ?
H23A C23 H23B 109.5 . . ?
H23A C23 H23C 109.5 . . ?
H23B C23 H23C 109.5 . . ?
C17 C23 H23A 109.5 . . ?
C17 C23 H23B 109.5 . . ?
C17 C23 H23C 109.5 . . ?
C21 C22 H22A 109.5 . . ?
C21 C22 H22B 109.5 . . ?
C21 C22 H22C 109.5 . . ?
H22A C22 H22B 109.5 . . ?
H22A C22 H22C 109.5 . . ?
H22B C22 H22C 109.5 . . ?
C19 C24 H24A 109.5 . . ?
C19 C24 H24B 109.5 . . ?
C19 C24 H24C 109.5 . . ?
H24A C24 H24B 109.5 . . ?
H24A C24 H24C 109.5 . . ?
H24B C24 H24C 109.5 . . ?
C8 C9 H9A 109.5 . . ?
C8 C9 H9B 109.5 . . ?
C8 C9 H9C 109.5 . . ?
H9A C9 H9B 109.5 . . ?
H9A C9 H9C 109.5 . . ?
H9B C9 H9C 109.5 . . ?
C18 C17 C16 117.90(19) . . ?
C18 C17 C23 121.14(19) . . ?
C16 C17 C23 120.96(19) . . ?
C12 C13 H13A 109.5 . . ?
C12 C13 H13B 109.5 . . ?
C12 C13 H13C 109.5 . . ?
H13A C13 H13B 109.5 . . ?
H13A C13 H13C 109.5 . . ?
H13B C13 H13C 109.5 . . ?
C4 C5 H5A 109.5 . . ?
C4 C5 H5B 109.5 . . ?
C4 C5 H5C 109.5 . . ?
H5A C5 H5B 109.5 . . ?
H5A C5 H5C 109.5 . . ?
H5B C5 H5C 109.5 . . ?
C8 C10 H10A 109.5 . . ?
C8 C10 H10B 109.5 . . ?
C8 C10 H10C 109.5 . . ?
H10A C10 H10B 109.5 . . ?
H10A C10 H10C 109.5 . . ?
H10B C10 H10C 109.5 . . ?
C27 C28 C29 118.94(19) . . ?
C27 C28 C33 121.1(2) . . ?
C29 C28 C33 120.0(2) . . ?
C4 C6 H6A 109.5 . . ?
C4 C6 H6B 109.5 . . ?
C4 C6 H6C 109.5 . . ?
H6A C6 H6B 109.5 . . ?
H6A C6 H6C 109.5 . . ?
H6B C6 H6C 109.5 . . ?
C12 C14 H14A 109.5 . . ?
C12 C14 H14B 109.5 . . ?
C12 C14 H14C 109.5 . . ?
H14A C14 H14B 109.5 . . ?
H14A C14 H14C 109.5 . . ?
H14B C14 H14C 109.5 . . ?
C25 C30 C29 118.63(19) . . ?
C25 C30 C31 120.9(2) . . ?
C29 C30 C31 120.5(2) . . ?
C28 C29 C30 121.1(2) . . ?
C28 C29 H29 119.5 . . ?
C30 C29 H29 119.5 . . ?
C26 C32 H32A 109.5 . . ?
C26 C32 H32B 109.5 . . ?
C26 C32 H32C 109.5 . . ?
H32A C32 H32B 109.5 . . ?
H32A C32 H32C 109.5 . . ?
H32B C32 H32C 109.5 . . ?
C28 C33 H33A 109.5 . . ?
C28 C33 H33B 109.5 . . ?
C28 C33 H33C 109.5 . . ?
H33A C33 H33B 109.5 . . ?
H33A C33 H33C 109.5 . . ?
H33B C33 H33C 109.5 . . ?
C30 C31 H31A 109.5 . . ?
C30 C31 H31B 109.5 . . ?
C30 C31 H31C 109.5 . . ?
H31A C31 H31B 109.5 . . ?
H31A C31 H31C 109.5 . . ?
H31B C31 H31C 109.5 . . ?

loop_
_geom_bond_atom_site_label_1
_geom_bond_atom_site_label_2
_geom_bond_distance
_geom_bond_site_symmetry_2
_geom_bond_publ_flag
Ag1 O1 2.0248(15) . ?
Ag1 C1 2.051(2) . ?
Si1 O4 1.6467(14) . ?
Si1 O3 1.6446(15) . ?
Si1 O1 1.5756(16) . ?
Si1 O2 1.6468(15) . ?
O4 C12 1.439(2) . ?
O3 C4 1.436(2) . ?
O2 C8 1.434(2) . ?
N2 C1 1.333(3) . ?
N2 C3 1.481(3) . ?
N2 C16 1.435(2) . ?
N1 C1 1.333(3) . ?
N1 C2 1.478(3) . ?
N1 C25 1.430(3) . ?
C8 C11 1.523(3) . ?
C8 C9 1.526(3) . ?
C8 C10 1.528(3) . ?
C2 H2A 0.9900 . ?
C2 H2B 0.9900 . ?
C2 C3 1.526(3) . ?
C15 H15A 0.9800 . ?
C15 H15B 0.9800 . ?
C15 H15C 0.9800 . ?
C15 C12 1.515(3) . ?
C7 H7A 0.9800 . ?
C7 H7B 0.9800 . ?
C7 H7C 0.9800 . ?
C7 C4 1.524(3) . ?
C4 C5 1.524(3) . ?
C4 C6 1.529(3) . ?
C21 C16 1.396(3) . ?
C21 C20 1.390(3) . ?
C21 C22 1.508(3) . ?
C12 C13 1.525(3) . ?
C12 C14 1.525(3) . ?
C3 H3A 0.9900 . ?
C3 H3B 0.9900 . ?
C26 C25 1.398(3) . ?
C26 C27 1.395(3) . ?
C26 C32 1.505(3) . ?
C25 C30 1.391(3) . ?
C11 H11A 0.9800 . ?
C11 H11B 0.9800 . ?
C11 H11C 0.9800 . ?
C19 C18 1.390(3) . ?
C19 C20 1.389(3) . ?
C19 C24 1.506(3) . ?
C18 H18 0.9500 . ?
C18 C17 1.390(3) . ?
C16 C17 1.397(3) . ?
C20 H20 0.9500 . ?
C27 H27 0.9500 . ?
C27 C28 1.388(3) . ?
C23 H23A 0.9800 . ?
C23 H23B 0.9800 . ?
C23 H23C 0.9800 . ?
C23 C17 1.503(3) . ?
C22 H22A 0.9800 . ?
C22 H22B 0.9800 . ?
C22 H22C 0.9800 . ?
C24 H24A 0.9800 . ?
C24 H24B 0.9800 . ?
C24 H24C 0.9800 . ?
C9 H9A 0.9800 . ?
C9 H9B 0.9800 . ?
C9 H9C 0.9800 . ?
C13 H13A 0.9800 . ?
C13 H13B 0.9800 . ?
C13 H13C 0.9800 . ?
C5 H5A 0.9800 . ?
C5 H5B 0.9800 . ?
C5 H5C 0.9800 . ?
C10 H10A 0.9800 . ?
C10 H10B 0.9800 . ?
C10 H10C 0.9800 . ?
C28 C29 1.389(3) . ?
C28 C33 1.514(3) . ?
C6 H6A 0.9800 . ?
C6 H6B 0.9800 . ?
C6 H6C 0.9800 . ?
C14 H14A 0.9800 . ?
C14 H14B 0.9800 . ?
C14 H14C 0.9800 . ?
C30 C29 1.395(3) . ?
C30 C31 1.508(3) . ?
C29 H29 0.9500 . ?
C32 H32A 0.9800 . ?
C32 H32B 0.9800 . ?
C32 H32C 0.9800 . ?
C33 H33A 0.9800 . ?
C33 H33B 0.9800 . ?
C33 H33C 0.9800 . ?
C31 H31A 0.9800 . ?
C31 H31B 0.9800 . ?
C31 H31C 0.9800 . ?

loop_
_geom_torsion_atom_site_label_1
_geom_torsion_atom_site_label_2
_geom_torsion_atom_site_label_3
_geom_torsion_atom_site_label_4
_geom_torsion
_geom_torsion_site_symmetry_1
_geom_torsion_site_symmetry_2
_geom_torsion_site_symmetry_3
_geom_torsion_site_symmetry_4
_geom_torsion_publ_flag
Si1 O4 C12 C15 -82.4(2) . . . . ?
Si1 O4 C12 C13 40.8(2) . . . . ?
Si1 O4 C12 C14 159.68(16) . . . . ?
Si1 O3 C4 C7 170.58(13) . . . . ?
Si1 O3 C4 C5 50.9(2) . . . . ?
Si1 O3 C4 C6 -71.1(2) . . . . ?
Si1 O2 C8 C11 41.9(2) . . . . ?
Si1 O2 C8 C9 -80.3(2) . . . . ?
Si1 O2 C8 C10 161.23(14) . . . . ?
O4 Si1 O3 C4 -99.80(15) . . . . ?
O4 Si1 O1 Ag1 -58.49(16) . . . . ?
O4 Si1 O2 C8 167.94(15) . . . . ?
O3 Si1 O4 C12 166.54(15) . . . . ?
O3 Si1 O1 Ag1 -178.47(12) . . . . ?
O3 Si1 O2 C8 -83.80(17) . . . . ?
O1 Si1 O4 C12 41.95(18) . . . . ?
O1 Si1 O3 C4 26.89(17) . . . . ?
O1 Si1 O2 C8 40.59(19) . . . . ?
O2 Si1 O4 C12 -85.08(17) . . . . ?
O2 Si1 O3 C4 153.07(14) . . . . ?
O2 Si1 O1 Ag1 61.73(16) . . . . ?
N2 C16 C17 C18 -176.31(18) . . . . ?
N2 C16 C17 C23 4.7(3) . . . . ?
N1 C2 C3 N2 -1.4(2) . . . . ?
N1 C25 C30 C29 176.54(19) . . . . ?
N1 C25 C30 C31 -2.7(3) . . . . ?
C1 N2 C3 C2 1.7(3) . . . . ?
C1 N2 C16 C21 82.0(3) . . . . ?
C1 N2 C16 C17 -100.9(3) . . . . ?
C1 N1 C2 C3 0.8(3) . . . . ?
C1 N1 C25 C26 -89.3(3) . . . . ?
C1 N1 C25 C30 94.4(3) . . . . ?
C2 N1 C1 Ag1 -177.50(17) . . . . ?
C2 N1 C1 N2 0.2(3) . . . . ?
C2 N1 C25 C26 92.6(2) . . . . ?
C2 N1 C25 C30 -83.8(3) . . . . ?
C21 C16 C17 C18 0.7(3) . . . . ?
C21 C16 C17 C23 -178.32(19) . . . . ?
C3 N2 C1 Ag1 176.43(17) . . . . ?
C3 N2 C1 N1 -1.3(3) . . . . ?
C3 N2 C16 C21 -94.3(2) . . . . ?
C3 N2 C16 C17 82.8(3) . . . . ?
C26 C25 C30 C29 0.3(3) . . . . ?
C26 C25 C30 C31 -178.9(2) . . . . ?
C26 C27 C28 C29 0.4(3) . . . . ?
C26 C27 C28 C33 179.5(2) . . . . ?
C25 N1 C1 Ag1 4.3(3) . . . . ?
C25 N1 C1 N2 -178.0(2) . . . . ?
C25 N1 C2 C3 179.2(2) . . . . ?
C25 C26 C27 C28 -0.1(3) . . . . ?
C25 C30 C29 C28 0.0(3) . . . . ?
C19 C18 C17 C16 0.8(3) . . . . ?
C19 C18 C17 C23 179.85(19) . . . . ?
C18 C19 C20 C21 1.4(3) . . . . ?
C16 N2 C1 Ag1 -0.1(3) . . . . ?
C16 N2 C1 N1 -177.8(2) . . . . ?
C16 N2 C3 C2 178.5(2) . . . . ?
C16 C21 C20 C19 0.0(3) . . . . ?
C20 C21 C16 N2 175.86(18) . . . . ?
C20 C21 C16 C17 -1.1(3) . . . . ?
C20 C19 C18 C17 -1.9(3) . . . . ?
C27 C26 C25 N1 -176.54(17) . . . . ?
C27 C26 C25 C30 -0.3(3) . . . . ?
C27 C28 C29 C30 -0.4(3) . . . . ?
C22 C21 C16 N2 -4.4(3) . . . . ?
C22 C21 C16 C17 178.61(19) . . . . ?
C22 C21 C20 C19 -179.70(19) . . . . ?
C24 C19 C18 C17 176.4(2) . . . . ?
C24 C19 C20 C21 -176.9(2) . . . . ?
C32 C26 C25 N1 4.3(3) . . . . ?
C32 C26 C25 C30 -179.40(19) . . . . ?
C32 C26 C27 C28 179.1(2) . . . . ?
C33 C28 C29 C30 -179.5(2) . . . . ?
C31 C30 C29 C28 179.3(2) . . . . ?
